data_7716198
loop_
_publ_author_name
'Park, Sanha'
'Seo, Mi Sook'
'Kim, Mingi'
'Lee, Kang Mun'
'Graham, Peter M.'
'Lee, Yunho'

_publ_section_title
;
 Reactivity of low-valent nickel carbonyl species supported by acridane
 based PNP ligands towards iodoalkanes.
;
_journal_issue 24
_journal_name_full 'Dalton transactions (Cambridge, England : 2003)'
_journal_page_first 10120
_journal_page_last 10125
_journal_paper_doi 10.1039/d4dt01022a
_journal_volume 53
_journal_year 2024
_chemical_formula_moiety '2(C40 H48 N Ni O P2), C5 H12'
_chemical_formula_sum 'C85 H108 N2 Ni2 O2 P4'
_chemical_formula_weight 1431.03
_space_group_crystal_system monoclinic
_space_group_IT_number 14
_space_group_name_Hall '-P 2ybc'
_space_group_name_H-M_alt 'P 1 21/c 1'
_atom_sites_solution_hydrogens geom
_atom_sites_solution_primary dual
_audit_creation_method SHELXL-2018/3
_audit_update_record
;
2023-12-28 deposited with the CCDC.	2024-05-28 downloaded from the CCDC.
;
_cell_angle_alpha 90
_cell_angle_beta 96.697(2)
_cell_angle_gamma 90
_cell_formula_units_Z 2
_cell_length_a 8.6902(4)
_cell_length_b 20.5325(8)
_cell_length_c 21.3234(9)
_cell_measurement_reflns_used 9975
_cell_measurement_temperature 100(2)
_cell_measurement_theta_max 25.15
_cell_measurement_theta_min 2.16
_cell_volume 3778.8(3)
_computing_cell_refinement 'Bruker APEX4 software'
_computing_data_collection 'Bruker APEX4 software'
_computing_data_reduction 'Bruker APEX4 software'
_computing_molecular_graphics ORTEP
_computing_publication_material CIFTAB
_computing_structure_refinement 'SHELXL-2018/3 (Sheldrick, 2018)'
_computing_structure_solution 'SHELXT 2018/2 (Sheldrick, 2018)'
_diffrn_ambient_temperature 100(2)
_diffrn_measured_fraction_theta_full 0.999
_diffrn_measured_fraction_theta_max 0.999
_diffrn_measurement_device_type 'PHOTON II CPAD detector'
_diffrn_measurement_method 'phi and omega scans'
_diffrn_radiation_type MoK\a
_diffrn_radiation_wavelength 0.71073
_diffrn_reflns_av_R_equivalents 0.1320
_diffrn_reflns_av_unetI/netI 0.0437
_diffrn_reflns_Laue_measured_fraction_full 0.999
_diffrn_reflns_Laue_measured_fraction_max 0.999
_diffrn_reflns_limit_h_max 10
_diffrn_reflns_limit_h_min -10
_diffrn_reflns_limit_k_max 24
_diffrn_reflns_limit_k_min -24
_diffrn_reflns_limit_l_max 25
_diffrn_reflns_limit_l_min -25
_diffrn_reflns_number 110748
_diffrn_reflns_point_group_measured_fraction_full 0.999
_diffrn_reflns_point_group_measured_fraction_max 0.999
_diffrn_reflns_theta_full 25.185
_diffrn_reflns_theta_max 25.185
_diffrn_reflns_theta_min 2.164
_diffrn_source 'Ius 3.0 microfocus source'
_exptl_absorpt_coefficient_mu 0.631
_exptl_absorpt_correction_T_max 0.7452
_exptl_absorpt_correction_T_min 0.2498
_exptl_absorpt_correction_type multi-scan
_exptl_absorpt_process_details SADABS
_exptl_crystal_density_diffrn 1.258
_exptl_crystal_description block
_exptl_crystal_F_000 1528
_exptl_crystal_size_max 0.223
_exptl_crystal_size_mid 0.161
_exptl_crystal_size_min 0.150
_refine_diff_density_max 0.682
_refine_diff_density_min -0.643
_refine_diff_density_rms 0.082
_refine_ls_extinction_method none
_refine_ls_goodness_of_fit_ref 1.071
_refine_ls_hydrogen_treatment constr
_refine_ls_matrix_type full
_refine_ls_number_parameters 463
_refine_ls_number_reflns 6802
_refine_ls_number_restraints 6
_refine_ls_restrained_S_all 1.071
_refine_ls_R_factor_all 0.0588
_refine_ls_R_factor_gt 0.0425
_refine_ls_shift/su_max 0.001
_refine_ls_shift/su_mean 0.000
_refine_ls_structure_factor_coef Fsqd
_refine_ls_weighting_details 'w=1/[\s^2^(Fo^2^)+(0.0624P)^2^+3.6336P] where P=(Fo^2^+2Fc^2^)/3'
_refine_ls_weighting_scheme calc
_refine_ls_wR_factor_gt 0.1073
_refine_ls_wR_factor_ref 0.1229
_reflns_Friedel_coverage 0.000
_reflns_number_gt 5554
_reflns_number_total 6802
_reflns_threshold_expression 'I > 2\s(I)'
_cod_data_source_file d4dt01022a2.cif
_cod_data_source_block PSH_117
_cod_depositor_comments
;
The following automatic conversions were performed:

data item '_exptl_absorpt_correction_type' value 'MULTI-SCAN' was
changed to 'multi-scan' in accordance with the
/home/data/users/saulius/crontab/automatic-downloads/rss-feeds/RSC/lib/dictionaries/cif_core.dic
dictionary named 'cif_core.dic' version 2.4.2 last updated on
2011-04-26.

Automatic conversion script
Id: cif_fix_values 8170 2020-07-09 18:12:32Z antanas 

 Adding full bibliography for 7716197--7716200.cif.
;
_cod_original_sg_symbol_H-M 'P 21/c'
_cod_database_code 7716198
_shelx_shelxl_version_number 2018/3
_shelx_space_group_comment
;
The symmetry employed for this shelxl refinement is uniquely defined
by the following loop, which should always be used as a source of
symmetry information in preference to the above space-group names.
They are only intended as comments.
;
_shelx_estimated_absorpt_t_min 0.872
_shelx_estimated_absorpt_t_max 0.911

loop_
_space_group_symop_operation_xyz
'x, y, z'
'-x, y+1/2, -z+1/2'
'-x, -y, -z'
'x, -y-1/2, z-1/2'

loop_
_atom_site_label
_atom_site_type_symbol
_atom_site_fract_x
_atom_site_fract_y
_atom_site_fract_z
_atom_site_U_iso_or_equiv
_atom_site_adp_type
_atom_site_occupancy
_atom_site_site_symmetry_order
_atom_site_calc_flag
_atom_site_refinement_flags_posn
_atom_site_refinement_flags_adp
_atom_site_refinement_flags_occupancy
_atom_site_disorder_assembly
_atom_site_disorder_group
Ni1 Ni 0.24165(4) 0.59422(2) 0.22877(2) 0.01707(12) Uani 1 1 d . . . . .
P1 P 0.18654(7) 0.51383(3) 0.29416(3) 0.01565(16) Uani 1 1 d . . . . .
P2 P 0.40614(8) 0.64166(3) 0.16848(3) 0.01659(16) Uani 1 1 d . . . . .
N1 N 0.3841(2) 0.62388(10) 0.29964(10) 0.0159(4) Uani 1 1 d . . . . .
O1 O -0.0452(2) 0.61126(11) 0.14452(10) 0.0363(5) Uani 1 1 d . . . . .
C5 C 0.4370(3) 0.60536(12) 0.47351(12) 0.0180(5) Uani 1 1 d . . . . .
H5 H 0.495087 0.624099 0.509521 0.022 Uiso 1 1 calc R U . . .
C4 C 0.3331(3) 0.55505(12) 0.48231(12) 0.0181(5) Uani 1 1 d . . . . .
C3 C 0.2548(3) 0.52631(12) 0.42884(12) 0.0178(5) Uani 1 1 d . . . . .
H3 H 0.185425 0.491372 0.433500 0.021 Uiso 1 1 calc R U . . .
C6 C 0.4583(3) 0.62890(11) 0.41417(12) 0.0159(5) Uani 1 1 d . . . . .
C1 C 0.3751(3) 0.60121(11) 0.36023(12) 0.0155(5) Uani 1 1 d . . . . .
C28 C 0.2835(3) 0.43429(12) 0.28578(13) 0.0208(6) Uani 1 1 d . . . . .
H28 H 0.235692 0.414490 0.245278 0.025 Uiso 1 1 calc R U . . .
C22 C 0.4341(3) 0.74938(12) 0.40065(12) 0.0235(6) Uani 1 1 d . . . . .
C2 C 0.2763(3) 0.54778(11) 0.36853(12) 0.0161(5) Uani 1 1 d . . . . .
C9 C 0.7519(3) 0.71572(12) 0.32970(12) 0.0208(6) Uani 1 1 d . . . . .
H9 H 0.818817 0.732720 0.364228 0.025 Uiso 1 1 calc R U . . .
C31 C -0.0134(3) 0.49335(12) 0.30787(13) 0.0208(6) Uani 1 1 d . . . . .
H31 H -0.008646 0.465860 0.346758 0.025 Uiso 1 1 calc R U . . .
C14 C 0.3073(3) 0.53367(13) 0.54805(12) 0.0222(6) Uani 1 1 d . . . . .
H14A H 0.388956 0.503083 0.564239 0.033 Uiso 1 1 calc R U . . .
H14B H 0.206127 0.512274 0.546723 0.033 Uiso 1 1 calc R U . . .
H14C H 0.309954 0.571772 0.575829 0.033 Uiso 1 1 calc R U . . .
C8 C 0.6137(3) 0.68648(12) 0.34142(12) 0.0168(5) Uani 1 1 d . . . . .
C23 C 0.2904(3) 0.74532(13) 0.42210(14) 0.0273(6) Uani 1 1 d . . . . .
H23 H 0.261382 0.706075 0.441193 0.033 Uiso 1 1 calc R U . . .
C11 C 0.6948(3) 0.69797(12) 0.21887(12) 0.0188(5) Uani 1 1 d . . . . .
H11 H 0.719959 0.703183 0.176984 0.023 Uiso 1 1 calc R U . . .
C30 C 0.2648(4) 0.38509(13) 0.33816(14) 0.0293(7) Uani 1 1 d . . . . .
H30A H 0.319376 0.400925 0.378063 0.044 Uiso 1 1 calc R U . . .
H30B H 0.308509 0.343108 0.327408 0.044 Uiso 1 1 calc R U . . .
H30C H 0.154536 0.379707 0.342597 0.044 Uiso 1 1 calc R U . . .
C13 C 0.5176(3) 0.65868(11) 0.29074(12) 0.0165(5) Uani 1 1 d . . . . .
C7 C 0.5499(3) 0.69113(12) 0.40540(12) 0.0184(5) Uani 1 1 d . . . . .
C12 C 0.5567(3) 0.66717(11) 0.22917(12) 0.0168(5) Uani 1 1 d . . . . .
C16 C 0.6844(3) 0.69940(13) 0.45800(12) 0.0228(6) Uani 1 1 d . . . . .
C21 C 0.7924(3) 0.64899(14) 0.46789(13) 0.0285(6) Uani 1 1 d . . . . .
H21 H 0.777396 0.610350 0.443429 0.034 Uiso 1 1 calc R U . . .
C37 C 0.3224(3) 0.72027(13) 0.13661(13) 0.0237(6) Uani 1 1 d . . . . .
H37 H 0.218000 0.710421 0.113621 0.028 Uiso 1 1 calc R U . . .
C10 C 0.7954(3) 0.72094(12) 0.26905(12) 0.0203(6) Uani 1 1 d . . . . .
C32 C -0.0941(3) 0.45435(14) 0.25300(14) 0.0281(6) Uani 1 1 d . . . . .
H32A H -0.088623 0.478232 0.213526 0.042 Uiso 1 1 calc R U . . .
H32B H -0.202793 0.447608 0.259360 0.042 Uiso 1 1 calc R U . . .
H32C H -0.042750 0.412048 0.250726 0.042 Uiso 1 1 calc R U . . .
C34 C 0.5063(3) 0.60592(13) 0.10474(13) 0.0237(6) Uani 1 1 d . . . . .
H34 H 0.583020 0.638313 0.092241 0.028 Uiso 1 1 calc R U . . .
C29 C 0.4542(3) 0.44597(14) 0.27912(14) 0.0290(7) Uani 1 1 d . . . . .
H29A H 0.462973 0.475634 0.243716 0.044 Uiso 1 1 calc R U . . .
H29B H 0.504037 0.404423 0.271251 0.044 Uiso 1 1 calc R U . . .
H29C H 0.505201 0.465337 0.318125 0.044 Uiso 1 1 calc R U . . .
C17 C 0.7091(4) 0.75544(15) 0.49471(14) 0.0329(7) Uani 1 1 d . . . . .
H17 H 0.637814 0.790600 0.488985 0.040 Uiso 1 1 calc R U . . .
C20 C 0.9207(4) 0.65406(17) 0.51246(15) 0.0393(8) Uani 1 1 d . . . . .
H20 H 0.993652 0.619473 0.518137 0.047 Uiso 1 1 calc R U . . .
C33 C -0.1025(3) 0.55536(13) 0.31928(14) 0.0270(6) Uani 1 1 d . . . . .
H33A H -0.047119 0.579616 0.354525 0.041 Uiso 1 1 calc R U . . .
H33B H -0.206242 0.543952 0.329496 0.041 Uiso 1 1 calc R U . . .
H33C H -0.111547 0.582386 0.281139 0.041 Uiso 1 1 calc R U . . .
C15 C 0.9500(3) 0.75077(15) 0.25892(14) 0.0299(7) Uani 1 1 d . . . . .
H15A H 0.962973 0.792210 0.281729 0.045 Uiso 1 1 calc R U . . .
H15B H 0.953251 0.758449 0.213738 0.045 Uiso 1 1 calc R U . . .
H15C H 1.033661 0.720960 0.274745 0.045 Uiso 1 1 calc R U . . .
C39 C 0.2972(3) 0.76482(13) 0.19212(15) 0.0308(7) Uani 1 1 d . . . . .
H39A H 0.244869 0.740458 0.222985 0.046 Uiso 1 1 calc R U . . .
H39B H 0.233145 0.802064 0.176699 0.046 Uiso 1 1 calc R U . . .
H39C H 0.397643 0.780452 0.212199 0.046 Uiso 1 1 calc R U . . .
C24 C 0.1869(4) 0.79741(15) 0.41639(15) 0.0383(8) Uani 1 1 d . . . . .
H24 H 0.089309 0.793686 0.432028 0.046 Uiso 1 1 calc R U . . .
C35 C 0.3902(4) 0.59054(16) 0.04669(15) 0.0400(8) Uani 1 1 d . . . . .
H35A H 0.314042 0.558839 0.058240 0.060 Uiso 1 1 calc R U . . .
H35B H 0.445584 0.572351 0.013223 0.060 Uiso 1 1 calc R U . . .
H35C H 0.336946 0.630607 0.031560 0.060 Uiso 1 1 calc R U . . .
C19 C 0.9423(4) 0.7103(2) 0.54905(15) 0.0472(10) Uani 1 1 d . . . . .
H19 H 1.029257 0.714086 0.580278 0.057 Uiso 1 1 calc R U . . .
C40 C 0.0654(3) 0.60590(13) 0.17899(13) 0.0238(6) Uani 1 1 d . . . . .
C18 C 0.8381(4) 0.75992(19) 0.53971(15) 0.0455(10) Uani 1 1 d . . . . .
H18 H 0.853726 0.798350 0.564445 0.055 Uiso 1 1 calc R U . . .
C27 C 0.4706(5) 0.80716(14) 0.37184(16) 0.0474(10) Uani 1 1 d . . . . .
H27 H 0.567861 0.811432 0.355975 0.057 Uiso 1 1 calc R U . . .
C25 C 0.2264(5) 0.85425(17) 0.38806(15) 0.0524(11) Uani 1 1 d . . . . .
H25 H 0.156335 0.889939 0.383996 0.063 Uiso 1 1 calc R U . . .
C36 C 0.5927(4) 0.54530(14) 0.12878(15) 0.0331(7) Uani 1 1 d . . . . .
H36A H 0.663180 0.555978 0.166655 0.050 Uiso 1 1 calc R U . . .
H36B H 0.652377 0.528409 0.096079 0.050 Uiso 1 1 calc R U . . .
H36C H 0.518403 0.512221 0.139199 0.050 Uiso 1 1 calc R U . . .
C38 C 0.4134(4) 0.75614(14) 0.09113(15) 0.0330(7) Uani 1 1 d . . . . .
H38A H 0.517775 0.765548 0.111805 0.049 Uiso 1 1 calc R U . . .
H38B H 0.360809 0.797067 0.078365 0.049 Uiso 1 1 calc R U . . .
H38C H 0.420768 0.729049 0.053756 0.049 Uiso 1 1 calc R U . . .
C26 C 0.3662(6) 0.85886(16) 0.36599(18) 0.0629(13) Uani 1 1 d . . . . .
H26 H 0.393358 0.897999 0.346217 0.076 Uiso 1 1 calc R U . . .
C41 C 0.1697(10) 0.4164(5) 0.1012(4) 0.057(2) Uani 0.5 1 d D . P A -1
H41A H 0.247577 0.381842 0.101158 0.086 Uiso 0.5 1 calc R U P A -1
H41B H 0.082856 0.400783 0.122564 0.086 Uiso 0.5 1 calc R U P A -1
H41C H 0.216271 0.454607 0.123394 0.086 Uiso 0.5 1 calc R U P A -1
C42 C 0.112(3) 0.4345(9) 0.0343(6) 0.050(4) Uani 0.5 1 d D . P A -1
H42A H 0.056581 0.396655 0.013712 0.060 Uiso 0.5 1 calc R U P A -1
H42B H 0.202637 0.443405 0.011423 0.060 Uiso 0.5 1 calc R U P A -1
C43 C 0.006(3) 0.4927(11) 0.0270(17) 0.048(5) Uani 0.5 1 d D . P A -1
H43A H -0.093311 0.480890 0.042727 0.057 Uiso 0.5 1 calc R U P A -1
H43B H 0.052997 0.528279 0.054115 0.057 Uiso 0.5 1 calc R U P A -1
C44 C -0.028(3) 0.5177(12) -0.0385(17) 0.050(6) Uani 0.5 1 d D . P A -1
H44A H -0.069523 0.481623 -0.066331 0.060 Uiso 0.5 1 calc R U P A -1
H44B H 0.069690 0.532580 -0.053368 0.060 Uiso 0.5 1 calc R U P A -1
C45 C -0.144(3) 0.5735(13) -0.0446(11) 0.079(7) Uani 0.5 1 d D . P A -1
H45A H -0.167743 0.585209 -0.089222 0.119 Uiso 0.5 1 calc R U P A -1
H45B H -0.098764 0.611195 -0.020929 0.119 Uiso 0.5 1 calc R U P A -1
H45C H -0.238686 0.560053 -0.027622 0.119 Uiso 0.5 1 calc R U P A -1

loop_
_atom_site_aniso_label
_atom_site_aniso_U_11
_atom_site_aniso_U_22
_atom_site_aniso_U_33
_atom_site_aniso_U_23
_atom_site_aniso_U_13
_atom_site_aniso_U_12
Ni1 0.01898(19) 0.01877(18) 0.0127(2) 0.00227(12) -0.00130(14) -0.00283(12)
P1 0.0178(3) 0.0149(3) 0.0137(3) 0.0014(2) -0.0004(3) -0.0010(2)
P2 0.0193(3) 0.0185(3) 0.0114(3) 0.0021(2) -0.0006(3) -0.0017(3)
N1 0.0190(11) 0.0163(10) 0.0124(11) 0.0014(8) 0.0016(9) -0.0031(8)
O1 0.0277(12) 0.0489(13) 0.0300(12) 0.0076(10) -0.0067(10) 0.0010(10)
C5 0.0243(14) 0.0176(12) 0.0119(13) -0.0002(10) 0.0008(10) 0.0029(10)
C4 0.0222(13) 0.0180(12) 0.0140(13) 0.0029(10) 0.0020(11) 0.0043(10)
C3 0.0193(13) 0.0171(12) 0.0171(13) 0.0031(10) 0.0017(10) -0.0008(10)
C6 0.0193(13) 0.0125(11) 0.0162(13) 0.0005(9) 0.0035(10) 0.0004(10)
C1 0.0178(13) 0.0137(11) 0.0151(13) 0.0011(9) 0.0029(10) 0.0030(9)
C28 0.0263(14) 0.0180(12) 0.0176(14) -0.0013(10) -0.0001(11) 0.0018(11)
C22 0.0441(18) 0.0154(12) 0.0106(13) -0.0026(10) 0.0012(12) 0.0028(11)
C2 0.0180(13) 0.0158(11) 0.0143(13) 0.0005(10) 0.0011(10) -0.0003(10)
C9 0.0255(14) 0.0203(12) 0.0150(13) 0.0002(10) -0.0043(11) -0.0050(11)
C31 0.0195(13) 0.0214(13) 0.0210(14) 0.0032(11) 0.0010(11) -0.0023(10)
C14 0.0288(15) 0.0220(13) 0.0162(14) 0.0045(11) 0.0043(11) 0.0011(11)
C8 0.0208(13) 0.0168(12) 0.0125(13) 0.0022(10) 0.0008(10) 0.0005(10)
C23 0.0310(16) 0.0227(14) 0.0256(16) -0.0034(11) -0.0084(12) 0.0031(12)
C11 0.0224(13) 0.0203(12) 0.0141(13) 0.0031(10) 0.0040(10) 0.0005(10)
C30 0.0368(17) 0.0203(13) 0.0309(17) 0.0039(12) 0.0043(13) 0.0058(12)
C13 0.0174(13) 0.0148(11) 0.0169(13) 0.0005(10) 0.0006(10) 0.0007(10)
C7 0.0249(14) 0.0157(12) 0.0141(13) -0.0008(10) -0.0005(11) -0.0030(10)
C12 0.0186(13) 0.0162(12) 0.0150(13) 0.0009(10) -0.0005(10) 0.0005(10)
C16 0.0315(15) 0.0263(14) 0.0102(13) -0.0009(10) 0.0003(11) -0.0146(12)
C21 0.0325(16) 0.0305(15) 0.0206(15) 0.0057(12) -0.0047(12) -0.0118(12)
C37 0.0241(14) 0.0214(13) 0.0243(15) 0.0081(11) -0.0029(12) -0.0007(11)
C10 0.0204(13) 0.0202(13) 0.0200(14) 0.0032(10) 0.0009(11) -0.0024(10)
C32 0.0206(14) 0.0296(14) 0.0326(17) -0.0016(12) -0.0027(12) -0.0036(12)
C34 0.0301(15) 0.0230(13) 0.0181(14) -0.0021(11) 0.0038(12) -0.0049(11)
C29 0.0265(15) 0.0317(15) 0.0297(17) 0.0050(12) 0.0067(13) 0.0102(12)
C17 0.0407(18) 0.0382(16) 0.0213(15) -0.0085(13) 0.0092(13) -0.0195(14)
C20 0.0351(18) 0.0499(19) 0.0295(18) 0.0142(15) -0.0108(14) -0.0165(15)
C33 0.0226(14) 0.0290(14) 0.0297(16) 0.0006(12) 0.0041(12) 0.0024(12)
C15 0.0259(15) 0.0397(16) 0.0239(16) 0.0048(13) 0.0024(12) -0.0097(13)
C39 0.0304(16) 0.0223(14) 0.0404(19) 0.0039(12) 0.0070(14) 0.0050(12)
C24 0.0452(19) 0.0368(17) 0.0290(18) -0.0108(14) -0.0120(15) 0.0162(15)
C35 0.053(2) 0.0443(19) 0.0208(17) -0.0070(13) -0.0052(15) -0.0079(15)
C19 0.042(2) 0.077(3) 0.0205(17) 0.0044(17) -0.0070(15) -0.036(2)
C40 0.0272(15) 0.0259(14) 0.0188(15) 0.0059(11) 0.0041(13) 0.0005(11)
C18 0.052(2) 0.061(2) 0.0247(18) -0.0181(16) 0.0094(16) -0.0367(19)
C27 0.088(3) 0.0194(15) 0.041(2) 0.0050(14) 0.035(2) 0.0080(16)
C25 0.100(3) 0.0374(19) 0.0186(17) -0.0001(14) 0.0003(19) 0.035(2)
C36 0.0401(18) 0.0309(15) 0.0303(17) -0.0018(13) 0.0124(14) 0.0051(13)
C38 0.0355(17) 0.0291(15) 0.0338(18) 0.0110(13) 0.0012(14) -0.0005(13)
C26 0.136(4) 0.0214(16) 0.039(2) 0.0126(14) 0.040(3) 0.020(2)
C41 0.044(5) 0.067(5) 0.058(6) 0.007(4) -0.004(4) 0.010(4)
C42 0.048(9) 0.051(9) 0.054(7) -0.015(6) 0.021(6) -0.006(6)
C43 0.042(6) 0.039(9) 0.061(11) 0.001(10) 0.001(7) -0.010(6)
C44 0.058(12) 0.035(7) 0.065(14) 0.007(7) 0.040(12) -0.002(6)
C45 0.054(10) 0.054(8) 0.130(17) 0.027(9) 0.014(9) 0.005(7)

loop_
_atom_type_symbol
_atom_type_description
_atom_type_scat_dispersion_real
_atom_type_scat_dispersion_imag
_atom_type_scat_source
C C 0.0033 0.0016 'International Tables Vol C Tables 4.2.6.8 and 6.1.1.4'
H H 0.0000 0.0000 'International Tables Vol C Tables 4.2.6.8 and 6.1.1.4'
N N 0.0061 0.0033 'International Tables Vol C Tables 4.2.6.8 and 6.1.1.4'
Ni Ni 0.3393 1.1124 'International Tables Vol C Tables 4.2.6.8 and 6.1.1.4'
O O 0.0106 0.0060 'International Tables Vol C Tables 4.2.6.8 and 6.1.1.4'
P P 0.1023 0.0942 'International Tables Vol C Tables 4.2.6.8 and 6.1.1.4'

loop_
_geom_angle_atom_site_label_1
_geom_angle_atom_site_label_2
_geom_angle_atom_site_label_3
_geom_angle
_geom_angle_site_symmetry_1
_geom_angle_site_symmetry_3
_geom_angle_publ_flag
C40 Ni1 N1 148.49(11) . . ?
C40 Ni1 P1 103.81(9) . . ?
N1 Ni1 P1 84.83(6) . . ?
C40 Ni1 P2 99.27(9) . . ?
N1 Ni1 P2 85.36(6) . . ?
P1 Ni1 P2 150.09(3) . . ?
C2 P1 C31 105.35(12) . . ?
C2 P1 C28 105.52(12) . . ?
C31 P1 C28 105.15(12) . . ?
C2 P1 Ni1 99.11(8) . . ?
C31 P1 Ni1 122.59(9) . . ?
C28 P1 Ni1 117.04(9) . . ?
C12 P2 C34 106.15(12) . . ?
C12 P2 C37 103.25(12) . . ?
C34 P2 C37 105.83(13) . . ?
C12 P2 Ni1 99.85(8) . . ?
C34 P2 Ni1 129.22(9) . . ?
C37 P2 Ni1 109.59(9) . . ?
C1 N1 C13 116.0(2) . . ?
C1 N1 Ni1 121.48(16) . . ?
C13 N1 Ni1 121.41(16) . . ?
C6 C5 C4 122.5(2) . . ?
C6 C5 H5 118.8 . . ?
C4 C5 H5 118.8 . . ?
C3 C4 C5 117.7(2) . . ?
C3 C4 C14 121.8(2) . . ?
C5 C4 C14 120.5(2) . . ?
C4 C3 C2 121.2(2) . . ?
C4 C3 H3 119.4 . . ?
C2 C3 H3 119.4 . . ?
C5 C6 C1 119.7(2) . . ?
C5 C6 C7 122.0(2) . . ?
C1 C6 C7 117.6(2) . . ?
N1 C1 C6 123.3(2) . . ?
N1 C1 C2 118.6(2) . . ?
C6 C1 C2 118.2(2) . . ?
C29 C28 C30 111.0(2) . . ?
C29 C28 P1 109.14(18) . . ?
C30 C28 P1 115.04(19) . . ?
C29 C28 H28 107.1 . . ?
C30 C28 H28 107.1 . . ?
P1 C28 H28 107.1 . . ?
C23 C22 C27 117.4(3) . . ?
C23 C22 C7 122.3(2) . . ?
C27 C22 C7 120.3(3) . . ?
C3 C2 C1 120.6(2) . . ?
C3 C2 P1 126.37(19) . . ?
C1 C2 P1 113.05(18) . . ?
C8 C9 C10 122.2(2) . . ?
C8 C9 H9 118.9 . . ?
C10 C9 H9 118.9 . . ?
C32 C31 C33 111.4(2) . . ?
C32 C31 P1 110.89(19) . . ?
C33 C31 P1 109.91(18) . . ?
C32 C31 H31 108.2 . . ?
C33 C31 H31 108.2 . . ?
P1 C31 H31 108.2 . . ?
C4 C14 H14A 109.5 . . ?
C4 C14 H14B 109.5 . . ?
H14A C14 H14B 109.5 . . ?
C4 C14 H14C 109.5 . . ?
H14A C14 H14C 109.5 . . ?
H14B C14 H14C 109.5 . . ?
C9 C8 C13 119.0(2) . . ?
C9 C8 C7 122.8(2) . . ?
C13 C8 C7 117.7(2) . . ?
C22 C23 C24 121.6(3) . . ?
C22 C23 H23 119.2 . . ?
C24 C23 H23 119.2 . . ?
C10 C11 C12 120.7(2) . . ?
C10 C11 H11 119.7 . . ?
C12 C11 H11 119.7 . . ?
C28 C30 H30A 109.5 . . ?
C28 C30 H30B 109.5 . . ?
H30A C30 H30B 109.5 . . ?
C28 C30 H30C 109.5 . . ?
H30A C30 H30C 109.5 . . ?
H30B C30 H30C 109.5 . . ?
N1 C13 C12 119.1(2) . . ?
N1 C13 C8 122.1(2) . . ?
C12 C13 C8 118.8(2) . . ?
C6 C7 C16 111.5(2) . . ?
C6 C7 C8 107.7(2) . . ?
C16 C7 C8 109.5(2) . . ?
C6 C7 C22 107.9(2) . . ?
C16 C7 C22 113.2(2) . . ?
C8 C7 C22 106.7(2) . . ?
C11 C12 C13 120.6(2) . . ?
C11 C12 P2 125.6(2) . . ?
C13 C12 P2 113.57(18) . . ?
C17 C16 C21 118.0(3) . . ?
C17 C16 C7 123.9(3) . . ?
C21 C16 C7 118.1(2) . . ?
C20 C21 C16 121.5(3) . . ?
C20 C21 H21 119.3 . . ?
C16 C21 H21 119.3 . . ?
C38 C37 C39 109.7(2) . . ?
C38 C37 P2 116.3(2) . . ?
C39 C37 P2 108.65(19) . . ?
C38 C37 H37 107.3 . . ?
C39 C37 H37 107.3 . . ?
P2 C37 H37 107.3 . . ?
C11 C10 C9 118.4(2) . . ?
C11 C10 C15 121.2(2) . . ?
C9 C10 C15 120.3(2) . . ?
C31 C32 H32A 109.5 . . ?
C31 C32 H32B 109.5 . . ?
H32A C32 H32B 109.5 . . ?
C31 C32 H32C 109.5 . . ?
H32A C32 H32C 109.5 . . ?
H32B C32 H32C 109.5 . . ?
C36 C34 C35 110.9(2) . . ?
C36 C34 P2 109.58(19) . . ?
C35 C34 P2 110.7(2) . . ?
C36 C34 H34 108.5 . . ?
C35 C34 H34 108.5 . . ?
P2 C34 H34 108.5 . . ?
C28 C29 H29A 109.5 . . ?
C28 C29 H29B 109.5 . . ?
H29A C29 H29B 109.5 . . ?
C28 C29 H29C 109.5 . . ?
H29A C29 H29C 109.5 . . ?
H29B C29 H29C 109.5 . . ?
C18 C17 C16 120.1(3) . . ?
C18 C17 H17 120.0 . . ?
C16 C17 H17 120.0 . . ?
C21 C20 C19 119.5(3) . . ?
C21 C20 H20 120.3 . . ?
C19 C20 H20 120.3 . . ?
C31 C33 H33A 109.5 . . ?
C31 C33 H33B 109.5 . . ?
H33A C33 H33B 109.5 . . ?
C31 C33 H33C 109.5 . . ?
H33A C33 H33C 109.5 . . ?
H33B C33 H33C 109.5 . . ?
C10 C15 H15A 109.5 . . ?
C10 C15 H15B 109.5 . . ?
H15A C15 H15B 109.5 . . ?
C10 C15 H15C 109.5 . . ?
H15A C15 H15C 109.5 . . ?
H15B C15 H15C 109.5 . . ?
C37 C39 H39A 109.5 . . ?
C37 C39 H39B 109.5 . . ?
H39A C39 H39B 109.5 . . ?
C37 C39 H39C 109.5 . . ?
H39A C39 H39C 109.5 . . ?
H39B C39 H39C 109.5 . . ?
C25 C24 C23 119.9(3) . . ?
C25 C24 H24 120.1 . . ?
C23 C24 H24 120.1 . . ?
C34 C35 H35A 109.5 . . ?
C34 C35 H35B 109.5 . . ?
H35A C35 H35B 109.5 . . ?
C34 C35 H35C 109.5 . . ?
H35A C35 H35C 109.5 . . ?
H35B C35 H35C 109.5 . . ?
C18 C19 C20 119.6(3) . . ?
C18 C19 H19 120.2 . . ?
C20 C19 H19 120.2 . . ?
O1 C40 Ni1 176.3(3) . . ?
C19 C18 C17 121.3(3) . . ?
C19 C18 H18 119.3 . . ?
C17 C18 H18 119.3 . . ?
C22 C27 C26 120.7(4) . . ?
C22 C27 H27 119.7 . . ?
C26 C27 H27 119.7 . . ?
C26 C25 C24 119.4(3) . . ?
C26 C25 H25 120.3 . . ?
C24 C25 H25 120.3 . . ?
C34 C36 H36A 109.5 . . ?
C34 C36 H36B 109.5 . . ?
H36A C36 H36B 109.5 . . ?
C34 C36 H36C 109.5 . . ?
H36A C36 H36C 109.5 . . ?
H36B C36 H36C 109.5 . . ?
C37 C38 H38A 109.5 . . ?
C37 C38 H38B 109.5 . . ?
H38A C38 H38B 109.5 . . ?
C37 C38 H38C 109.5 . . ?
H38A C38 H38C 109.5 . . ?
H38B C38 H38C 109.5 . . ?
C25 C26 C27 121.1(3) . . ?
C25 C26 H26 119.5 . . ?
C27 C26 H26 119.5 . . ?
C42 C41 H41A 109.5 . . ?
C42 C41 H41B 109.5 . . ?
H41A C41 H41B 109.5 . . ?
C42 C41 H41C 109.5 . . ?
H41A C41 H41C 109.5 . . ?
H41B C41 H41C 109.5 . . ?
C41 C42 C43 115.3(16) . . ?
C41 C42 H42A 108.5 . . ?
C43 C42 H42A 108.5 . . ?
C41 C42 H42B 108.5 . . ?
C43 C42 H42B 108.5 . . ?
H42A C42 H42B 107.5 . . ?
C44 C43 C42 115.0(17) . . ?
C44 C43 H43A 108.5 . . ?
C42 C43 H43A 108.5 . . ?
C44 C43 H43B 108.5 . . ?
C42 C43 H43B 108.5 . . ?
H43A C43 H43B 107.5 . . ?
C43 C44 C45 113.5(15) . . ?
C43 C44 H44A 108.9 . . ?
C45 C44 H44A 108.9 . . ?
C43 C44 H44B 108.9 . . ?
C45 C44 H44B 108.9 . . ?
H44A C44 H44B 107.7 . . ?
C44 C45 H45A 109.5 . . ?
C44 C45 H45B 109.5 . . ?
H45A C45 H45B 109.5 . . ?
C44 C45 H45C 109.5 . . ?
H45A C45 H45C 109.5 . . ?
H45B C45 H45C 109.5 . . ?

loop_
_geom_bond_atom_site_label_1
_geom_bond_atom_site_label_2
_geom_bond_distance
_geom_bond_site_symmetry_2
_geom_bond_publ_flag
Ni1 C40 1.775(3) . ?
Ni1 N1 1.936(2) . ?
Ni1 P1 2.2481(7) . ?
Ni1 P2 2.2525(7) . ?
P1 C2 1.822(3) . ?
P1 C31 1.844(3) . ?
P1 C28 1.856(3) . ?
P2 C12 1.807(3) . ?
P2 C34 1.849(3) . ?
P2 C37 1.866(3) . ?
N1 C1 1.384(3) . ?
N1 C13 1.395(3) . ?
O1 C40 1.145(3) . ?
C5 C6 1.387(4) . ?
C5 C4 1.399(4) . ?
C5 H5 0.9500 . ?
C4 C3 1.389(4) . ?
C4 C14 1.510(3) . ?
C3 C2 1.392(3) . ?
C3 H3 0.9500 . ?
C6 C1 1.405(4) . ?
C6 C7 1.529(3) . ?
C1 C2 1.417(3) . ?
C28 C29 1.526(4) . ?
C28 C30 1.529(4) . ?
C28 H28 1.0000 . ?
C22 C23 1.382(4) . ?
C22 C27 1.390(4) . ?
C22 C7 1.559(4) . ?
C9 C8 1.391(4) . ?
C9 C10 1.393(4) . ?
C9 H9 0.9500 . ?
C31 C32 1.520(4) . ?
C31 C33 1.525(4) . ?
C31 H31 1.0000 . ?
C14 H14A 0.9800 . ?
C14 H14B 0.9800 . ?
C14 H14C 0.9800 . ?
C8 C13 1.407(4) . ?
C8 C7 1.534(3) . ?
C23 C24 1.393(4) . ?
C23 H23 0.9500 . ?
C11 C10 1.383(4) . ?
C11 C12 1.397(4) . ?
C11 H11 0.9500 . ?
C30 H30A 0.9800 . ?
C30 H30B 0.9800 . ?
C30 H30C 0.9800 . ?
C13 C12 1.405(4) . ?
C7 C16 1.532(4) . ?
C16 C17 1.394(4) . ?
C16 C21 1.397(4) . ?
C21 C20 1.382(4) . ?
C21 H21 0.9500 . ?
C37 C38 1.513(4) . ?
C37 C39 1.532(4) . ?
C37 H37 1.0000 . ?
C10 C15 1.514(4) . ?
C32 H32A 0.9800 . ?
C32 H32B 0.9800 . ?
C32 H32C 0.9800 . ?
C34 C36 1.512(4) . ?
C34 C35 1.536(4) . ?
C34 H34 1.0000 . ?
C29 H29A 0.9800 . ?
C29 H29B 0.9800 . ?
C29 H29C 0.9800 . ?
C17 C18 1.391(5) . ?
C17 H17 0.9500 . ?
C20 C19 1.395(5) . ?
C20 H20 0.9500 . ?
C33 H33A 0.9800 . ?
C33 H33B 0.9800 . ?
C33 H33C 0.9800 . ?
C15 H15A 0.9800 . ?
C15 H15B 0.9800 . ?
C15 H15C 0.9800 . ?
C39 H39A 0.9800 . ?
C39 H39B 0.9800 . ?
C39 H39C 0.9800 . ?
C24 C25 1.376(5) . ?
C24 H24 0.9500 . ?
C35 H35A 0.9800 . ?
C35 H35B 0.9800 . ?
C35 H35C 0.9800 . ?
C19 C18 1.362(6) . ?
C19 H19 0.9500 . ?
C18 H18 0.9500 . ?
C27 C26 1.393(5) . ?
C27 H27 0.9500 . ?
C25 C26 1.357(6) . ?
C25 H25 0.9500 . ?
C36 H36A 0.9800 . ?
C36 H36B 0.9800 . ?
C36 H36C 0.9800 . ?
C38 H38A 0.9800 . ?
C38 H38B 0.9800 . ?
C38 H38C 0.9800 . ?
C26 H26 0.9500 . ?
C41 C42 1.503(12) . ?
C41 H41A 0.9800 . ?
C41 H41B 0.9800 . ?
C41 H41C 0.9800 . ?
C42 C43 1.507(12) . ?
C42 H42A 0.9900 . ?
C42 H42B 0.9900 . ?
C43 C44 1.486(11) . ?
C43 H43A 0.9900 . ?
C43 H43B 0.9900 . ?
C44 C45 1.518(15) . ?
C44 H44A 0.9900 . ?
C44 H44B 0.9900 . ?
C45 H45A 0.9800 . ?
C45 H45B 0.9800 . ?
C45 H45C 0.9800 . ?

loop_
_geom_torsion_atom_site_label_1
_geom_torsion_atom_site_label_2
_geom_torsion_atom_site_label_3
_geom_torsion_atom_site_label_4
_geom_torsion
_geom_torsion_site_symmetry_1
_geom_torsion_site_symmetry_2
_geom_torsion_site_symmetry_3
_geom_torsion_site_symmetry_4
_geom_torsion_publ_flag
C6 C5 C4 C3 3.0(4) . . . . ?
C6 C5 C4 C14 -176.5(2) . . . . ?
C5 C4 C3 C2 -1.4(4) . . . . ?
C14 C4 C3 C2 178.1(2) . . . . ?
C4 C5 C6 C1 -0.9(4) . . . . ?
C4 C5 C6 C7 169.2(2) . . . . ?
C13 N1 C1 C6 22.9(3) . . . . ?
Ni1 N1 C1 C6 -169.20(18) . . . . ?
C13 N1 C1 C2 -157.7(2) . . . . ?
Ni1 N1 C1 C2 10.3(3) . . . . ?
C5 C6 C1 N1 176.8(2) . . . . ?
C7 C6 C1 N1 6.3(3) . . . . ?
C5 C6 C1 C2 -2.7(3) . . . . ?
C7 C6 C1 C2 -173.2(2) . . . . ?
C2 P1 C28 C29 -64.7(2) . . . . ?
C31 P1 C28 C29 -175.80(19) . . . . ?
Ni1 P1 C28 C29 44.3(2) . . . . ?
C2 P1 C28 C30 60.9(2) . . . . ?
C31 P1 C28 C30 -50.2(2) . . . . ?
Ni1 P1 C28 C30 169.89(17) . . . . ?
C4 C3 C2 C1 -2.1(4) . . . . ?
C4 C3 C2 P1 178.24(19) . . . . ?
N1 C1 C2 C3 -175.3(2) . . . . ?
C6 C1 C2 C3 4.2(4) . . . . ?
N1 C1 C2 P1 4.4(3) . . . . ?
C6 C1 C2 P1 -176.15(18) . . . . ?
C31 P1 C2 C3 38.7(2) . . . . ?
C28 P1 C2 C3 -72.2(2) . . . . ?
Ni1 P1 C2 C3 166.3(2) . . . . ?
C31 P1 C2 C1 -140.91(18) . . . . ?
C28 P1 C2 C1 108.15(19) . . . . ?
Ni1 P1 C2 C1 -13.34(18) . . . . ?
C2 P1 C31 C32 -170.74(18) . . . . ?
C28 P1 C31 C32 -59.5(2) . . . . ?
Ni1 P1 C31 C32 77.5(2) . . . . ?
C2 P1 C31 C33 65.6(2) . . . . ?
C28 P1 C31 C33 176.79(19) . . . . ?
Ni1 P1 C31 C33 -46.2(2) . . . . ?
C10 C9 C8 C13 2.8(4) . . . . ?
C10 C9 C8 C7 -168.6(2) . . . . ?
C27 C22 C23 C24 -1.3(4) . . . . ?
C7 C22 C23 C24 -178.7(2) . . . . ?
C1 N1 C13 C12 162.1(2) . . . . ?
Ni1 N1 C13 C12 -5.9(3) . . . . ?
C1 N1 C13 C8 -18.9(3) . . . . ?
Ni1 N1 C13 C8 173.16(18) . . . . ?
C9 C8 C13 N1 174.6(2) . . . . ?
C7 C8 C13 N1 -13.6(3) . . . . ?
C9 C8 C13 C12 -6.4(4) . . . . ?
C7 C8 C13 C12 165.5(2) . . . . ?
C5 C6 C7 C16 34.3(3) . . . . ?
C1 C6 C7 C16 -155.4(2) . . . . ?
C5 C6 C7 C8 154.4(2) . . . . ?
C1 C6 C7 C8 -35.3(3) . . . . ?
C5 C6 C7 C22 -90.7(3) . . . . ?
C1 C6 C7 C22 79.6(3) . . . . ?
C9 C8 C7 C6 -149.7(2) . . . . ?
C13 C8 C7 C6 38.8(3) . . . . ?
C9 C8 C7 C16 -28.2(3) . . . . ?
C13 C8 C7 C16 160.3(2) . . . . ?
C9 C8 C7 C22 94.7(3) . . . . ?
C13 C8 C7 C22 -76.8(3) . . . . ?
C23 C22 C7 C6 19.3(3) . . . . ?
C27 C22 C7 C6 -158.0(3) . . . . ?
C23 C22 C7 C16 -104.6(3) . . . . ?
C27 C22 C7 C16 78.1(3) . . . . ?
C23 C22 C7 C8 134.9(3) . . . . ?
C27 C22 C7 C8 -42.5(3) . . . . ?
C10 C11 C12 C13 -0.3(4) . . . . ?
C10 C11 C12 P2 173.8(2) . . . . ?
N1 C13 C12 C11 -175.7(2) . . . . ?
C8 C13 C12 C11 5.2(4) . . . . ?
N1 C13 C12 P2 9.5(3) . . . . ?
C8 C13 C12 P2 -169.58(18) . . . . ?
C34 P2 C12 C11 41.5(2) . . . . ?
C37 P2 C12 C11 -69.6(2) . . . . ?
Ni1 P2 C12 C11 177.4(2) . . . . ?
C34 P2 C12 C13 -143.99(18) . . . . ?
C37 P2 C12 C13 104.92(19) . . . . ?
Ni1 P2 C12 C13 -8.07(19) . . . . ?
C6 C7 C16 C17 -127.0(3) . . . . ?
C8 C7 C16 C17 113.8(3) . . . . ?
C22 C7 C16 C17 -5.1(4) . . . . ?
C6 C7 C16 C21 55.9(3) . . . . ?
C8 C7 C16 C21 -63.2(3) . . . . ?
C22 C7 C16 C21 177.9(2) . . . . ?
C17 C16 C21 C20 -0.2(4) . . . . ?
C7 C16 C21 C20 177.0(3) . . . . ?
C12 P2 C37 C38 78.6(2) . . . . ?
C34 P2 C37 C38 -32.8(2) . . . . ?
Ni1 P2 C37 C38 -175.74(19) . . . . ?
C12 P2 C37 C39 -45.8(2) . . . . ?
C34 P2 C37 C39 -157.09(19) . . . . ?
Ni1 P2 C37 C39 59.9(2) . . . . ?
C12 C11 C10 C9 -3.3(4) . . . . ?
C12 C11 C10 C15 176.3(2) . . . . ?
C8 C9 C10 C11 2.1(4) . . . . ?
C8 C9 C10 C15 -177.5(2) . . . . ?
C12 P2 C34 C36 64.7(2) . . . . ?
C37 P2 C34 C36 174.0(2) . . . . ?
Ni1 P2 C34 C36 -53.1(2) . . . . ?
C12 P2 C34 C35 -172.63(19) . . . . ?
C37 P2 C34 C35 -63.4(2) . . . . ?
Ni1 P2 C34 C35 69.6(2) . . . . ?
C21 C16 C17 C18 -0.2(4) . . . . ?
C7 C16 C17 C18 -177.2(3) . . . . ?
C16 C21 C20 C19 0.8(5) . . . . ?
C22 C23 C24 C25 0.9(4) . . . . ?
C21 C20 C19 C18 -1.0(5) . . . . ?
C20 C19 C18 C17 0.6(5) . . . . ?
C16 C17 C18 C19 0.0(5) . . . . ?
C23 C22 C27 C26 0.9(5) . . . . ?
C7 C22 C27 C26 178.4(3) . . . . ?
C23 C24 C25 C26 0.0(5) . . . . ?
C24 C25 C26 C27 -0.3(6) . . . . ?
C22 C27 C26 C25 -0.1(6) . . . . ?
C41 C42 C43 C44 169.5(12) . . . . ?
C42 C43 C44 C45 176(3) . . . . ?
